data_4104393
loop_
_publ_author_name
'Tomohiro Iwai'
'Tetsuaki Fujihara'
'Jun Terao'
'Yasushi Tsuji'

_publ_contact_author_email ytsuji@scl.kyoto-u.ac.jp
_publ_contact_author_fax +81-75-383-2514
_publ_contact_author_name 'Yasushi Tsuji'
_publ_contact_author_phone +81-75-383-2515
_publ_section_title
;
 Iridium-Catalyzed Addition of Acid Chlorides to Terminal Alkynes
;
_journal_name_full 'Journal of the American Chemical Society'
_journal_page_first 6668
_journal_page_last 6669
_journal_paper_doi 10.1021/ja901778y
_journal_volume 131
_journal_year 2009
_chemical_formula_moiety 'C17 H13 Cl O3 '
_chemical_formula_sum 'C17 H13 Cl O3'
_chemical_formula_weight 300.74
_space_group_IT_number 14
_symmetry_cell_setting monoclinic
_symmetry_Int_Tables_number 14
_symmetry_space_group_name_Hall '-P 2yab'
_symmetry_space_group_name_H-M 'P 1 21/a 1'
_cell_angle_alpha 90.0000
_cell_angle_beta 94.381(6)
_cell_angle_gamma 90.0000
_cell_formula_units_Z 4
_cell_length_a 14.7624(15)
_cell_length_b 5.7017(6)
_cell_length_c 16.5862(15)
_cell_measurement_reflns_used 3906
_cell_measurement_temperature 153.1
_cell_measurement_theta_max 27.5
_cell_measurement_theta_min 3.1
_cell_volume 1392.0(2)
_computing_cell_refinement CrystalClear
_computing_data_collection CrystalClear
_computing_data_reduction CrystalStructure
_computing_publication_material 'CrystalStructure 3.8'
_computing_structure_refinement CRYSTALS
_computing_structure_solution SIR97
_diffrn_detector_area_resol_mean 14.63
_diffrn_measured_fraction_theta_full 0.981
_diffrn_measured_fraction_theta_max 0.981
_diffrn_measurement_device_type 'Rigaku Saturn'
_diffrn_measurement_method \w
_diffrn_radiation_type 'Mo K\a'
_diffrn_radiation_wavelength 0.71070
_diffrn_reflns_av_R_equivalents 0.047
_diffrn_reflns_limit_h_max 19
_diffrn_reflns_limit_h_min -19
_diffrn_reflns_limit_k_max 7
_diffrn_reflns_limit_k_min -6
_diffrn_reflns_limit_l_max 21
_diffrn_reflns_limit_l_min -19
_diffrn_reflns_number 9680
_diffrn_reflns_theta_full 27.47
_diffrn_reflns_theta_max 27.47
_exptl_absorpt_coefficient_mu 0.281
_exptl_absorpt_correction_T_max 0.945
_exptl_absorpt_correction_T_min 0.778
_exptl_absorpt_correction_type multi-scan
_exptl_absorpt_process_details 'Jacobson, R. (1998) Private communication'
_exptl_crystal_colour 'pale yellow'
_exptl_crystal_density_diffrn 1.435
_exptl_crystal_density_method 'not measured'
_exptl_crystal_description plate
_exptl_crystal_F_000 624.00
_exptl_crystal_size_max 0.20
_exptl_crystal_size_mid 0.15
_exptl_crystal_size_min 0.10
_refine_diff_density_max 0.33
_refine_diff_density_min -0.35
_refine_ls_extinction_method none
_refine_ls_goodness_of_fit_ref 0.962
_refine_ls_hydrogen_treatment refall
_refine_ls_number_parameters 203
_refine_ls_number_reflns 3136
_refine_ls_R_factor_gt 0.0437
_refine_ls_shift/su_max 0.0000
_refine_ls_structure_factor_coef Fsqd
_refine_ls_weighting_details 'w = 1/[1.0000\s(Fo^2^)]/(4Fo^2^)'
_refine_ls_weighting_scheme calc
_refine_ls_wR_factor_ref 0.0584
_reflns_number_gt 2259
_reflns_number_total 3136
_reflns_threshold_expression F^2^>2.0\s(F^2^)
_cod_data_source_file ja901778y_si_001_3.cif
_cod_data_source_block '__3f'
_cod_original_formula_sum 'C17 H13 Cl O3 '
_cod_database_code 4104393

loop_
_symmetry_equiv_pos_site_id
_symmetry_equiv_pos_as_xyz
1 +X,+Y,+Z
2 1/2-X,1/2+Y,-Z
3 -X,-Y,-Z
4 1/2+X,1/2-Y,+Z

loop_
_atom_site_label
_atom_site_type_symbol
_atom_site_fract_x
_atom_site_fract_y
_atom_site_fract_z
_atom_site_U_iso_or_equiv
_atom_site_adp_type
_atom_site_occupancy
_atom_site_symmetry_multiplicity
_atom_site_calc_flag
_atom_site_refinement_flags
Cl(1) Cl 0.48218(4) 0.66650(10) 0.11038(3) 0.03697(17) Uani 1.00 1 d P
O(1) O 0.69603(11) 1.0559(2) 0.65479(9) 0.0366(4) Uani 1.00 1 d P
O(2) O 0.62465(11) 1.3954(2) 0.62365(9) 0.0349(4) Uani 1.00 1 d .
O(3) O 0.49097(12) 1.0201(2) 0.23921(10) 0.0443(5) Uani 1.00 1 d .
C(1) C 0.62659(15) 1.1110(3) 0.52125(13) 0.0269(6) Uani 1.00 1 d .
C(2) C 0.57998(15) 1.2620(3) 0.46835(13) 0.0330(6) Uani 1.00 1 d .
C(3) C 0.55741(15) 1.1977(3) 0.38864(14) 0.0351(6) Uani 1.00 1 d .
C(4) C 0.58234(15) 0.9779(3) 0.36194(13) 0.0285(6) Uani 1.00 1 d .
C(5) C 0.62987(15) 0.8261(3) 0.41495(13) 0.0311(6) Uani 1.00 1 d .
C(6) C 0.65207(15) 0.8912(3) 0.49500(13) 0.0319(6) Uani 1.00 1 d .
C(7) C 0.65328(15) 1.1782(3) 0.60757(13) 0.0289(6) Uani 1.00 1 d .
C(8) C 0.65213(16) 1.4806(3) 0.70408(13) 0.0405(7) Uani 1.00 1 d .
C(9) C 0.55246(15) 0.9097(3) 0.27532(13) 0.0320(6) Uani 1.00 1 d .
C(10) C 0.60152(15) 0.7165(3) 0.24052(13) 0.0309(6) Uani 1.00 1 d .
C(11) C 0.58111(15) 0.6070(3) 0.16964(13) 0.0286(6) Uani 1.00 1 d .
C(12) C 0.63995(15) 0.4279(3) 0.13656(12) 0.0267(5) Uani 1.00 1 d .
C(13) C 0.73357(15) 0.4426(3) 0.15164(12) 0.0292(6) Uani 1.00 1 d .
C(14) C 0.79019(16) 0.2759(3) 0.12177(13) 0.0335(6) Uani 1.00 1 d .
C(15) C 0.75339(16) 0.0914(3) 0.07590(14) 0.0350(6) Uani 1.00 1 d .
C(16) C 0.66008(16) 0.0748(3) 0.06040(14) 0.0352(6) Uani 1.00 1 d .
C(17) C 0.60409(16) 0.2409(3) 0.09064(12) 0.0317(6) Uani 1.00 1 d .
H(1) H 0.5618 1.4134 0.4883 0.039 Uiso 1.00 1 c R
H(2) H 0.5276 1.3004 0.3488 0.042 Uiso 1.00 1 c R
H(3) H 0.6460 0.6778 0.3965 0.038 Uiso 1.00 1 c R
H(4) H 0.6791 0.7966 0.5330 0.038 Uiso 1.00 1 c R
H(5) H 0.6352 1.6285 0.7042 0.049 Uiso 1.00 1 c R
H(6) H 0.6205 1.3737 0.7468 0.048 Uiso 1.00 1 c R
H(7) H 0.7111 1.4904 0.7130 0.048 Uiso 1.00 1 c R
H(8) H 0.6559 0.6454 0.2753 0.037 Uiso 1.00 1 c R
H(9) H 0.7641 0.5679 0.1882 0.035 Uiso 1.00 1 c R
H(10) H 0.8520 0.2802 0.1347 0.040 Uiso 1.00 1 c R
H(11) H 0.7894 -0.0315 0.0504 0.042 Uiso 1.00 1 c R
H(12) H 0.6364 -0.0648 0.0243 0.042 Uiso 1.00 1 c R
H(13) H 0.5353 0.2354 0.0731 0.038 Uiso 1.00 1 c R

loop_
_atom_site_aniso_label
_atom_site_aniso_U_11
_atom_site_aniso_U_22
_atom_site_aniso_U_33
_atom_site_aniso_U_12
_atom_site_aniso_U_13
_atom_site_aniso_U_23
Cl(1) 0.0297(3) 0.0486(3) 0.0317(3) 0.0018(2) -0.0035(2) -0.0071(2)
O(1) 0.0475(11) 0.0330(9) 0.0284(9) 0.0043(8) -0.0017(8) -0.0006(7)
O(2) 0.0471(10) 0.0330(9) 0.0236(8) 0.0077(7) -0.0047(7) -0.0090(7)
O(3) 0.0422(10) 0.0544(10) 0.0350(10) 0.0168(9) -0.0054(8) -0.0069(8)
C(1) 0.0294(12) 0.0279(12) 0.0241(11) -0.0022(9) 0.0065(10) -0.0028(9)
C(2) 0.0356(13) 0.0325(13) 0.0307(13) 0.0046(10) 0.0018(10) -0.0049(10)
C(3) 0.0355(14) 0.0382(13) 0.0310(13) 0.0079(11) -0.0006(11) -0.0008(11)
C(4) 0.0271(12) 0.0305(12) 0.0282(12) 0.0009(10) 0.0042(10) -0.0010(10)
C(5) 0.0363(13) 0.0254(11) 0.0326(13) 0.0009(10) 0.0085(11) -0.0041(10)
C(6) 0.0378(14) 0.0333(12) 0.0247(12) 0.0039(11) 0.0024(10) 0.0010(10)
C(7) 0.0302(13) 0.0298(12) 0.0270(12) -0.0027(10) 0.0046(10) -0.0024(10)
C(8) 0.0460(16) 0.0388(14) 0.0357(14) 0.0035(12) -0.0040(12) -0.0137(11)
C(9) 0.0289(13) 0.0401(14) 0.0270(12) -0.0001(11) 0.0030(10) -0.0019(10)
C(10) 0.0366(13) 0.0328(12) 0.0227(11) 0.0034(10) -0.0003(10) -0.0019(10)
C(11) 0.0258(12) 0.0340(12) 0.0258(11) -0.0030(10) 0.0008(9) 0.0000(10)
C(12) 0.0334(13) 0.0297(12) 0.0171(10) -0.0004(10) 0.0027(9) 0.0014(9)
C(13) 0.0340(13) 0.0322(12) 0.0211(11) -0.0033(10) 0.0006(10) -0.0011(10)
C(14) 0.0350(14) 0.0414(13) 0.0237(11) 0.0048(11) -0.0009(10) 0.0039(10)
C(15) 0.0432(15) 0.0306(13) 0.0315(13) 0.0065(11) 0.0060(11) -0.0002(10)
C(16) 0.0431(15) 0.0297(13) 0.0329(13) -0.0006(11) 0.0042(11) -0.0047(10)
C(17) 0.0334(13) 0.0353(13) 0.0264(12) -0.0048(10) 0.0024(10) -0.0018(10)

loop_
_atom_type_symbol
_atom_type_description
_atom_type_scat_dispersion_real
_atom_type_scat_dispersion_imag
_atom_type_scat_source
C C 0.003 0.002
;
International Tables for Crystallography
(1992, Vol. C, Tables 4.2.6.8 and 6.1.1.4)
;
H H 0.000 0.000
;
International Tables for Crystallography
(1992, Vol. C, Table 6.1.1.4)
;
O O 0.011 0.006
;
International Tables for Crystallography
(1992, Vol. C, Tables 4.2.6.8 and 6.1.1.4)
;
Cl Cl 0.148 0.159
;
International Tables for Crystallography
(1992, Vol. C, Tables 4.2.6.8 and 6.1.1.4)
;

loop_
_geom_angle_atom_site_label_1
_geom_angle_atom_site_label_2
_geom_angle_atom_site_label_3
_geom_angle
_geom_angle_publ_flag
C(7) O(2) C(8) 114.98(15) yes
C(2) C(1) C(6) 119.96(19) yes
C(2) C(1) C(7) 121.95(18) yes
C(6) C(1) C(7) 118.08(18) yes
C(1) C(2) C(3) 120.93(19) yes
C(2) C(3) C(4) 119.50(19) yes
C(3) C(4) C(5) 119.69(19) yes
C(3) C(4) C(9) 117.87(18) yes
C(5) C(4) C(9) 122.40(18) yes
C(4) C(5) C(6) 120.60(19) yes
C(1) C(6) C(5) 119.32(19) yes
O(1) C(7) O(2) 124.59(19) yes
O(1) C(7) C(1) 124.26(19) yes
O(2) C(7) C(1) 111.13(17) yes
O(3) C(9) C(4) 118.80(19) yes
O(3) C(9) C(10) 124.49(19) yes
C(4) C(9) C(10) 116.69(18) yes
C(9) C(10) C(11) 127.64(19) yes
Cl(1) C(11) C(10) 121.90(16) yes
Cl(1) C(11) C(12) 114.85(15) yes
C(10) C(11) C(12) 123.24(19) yes
C(11) C(12) C(13) 119.88(18) yes
C(11) C(12) C(17) 121.63(19) yes
C(13) C(12) C(17) 118.49(19) yes
C(12) C(13) C(14) 120.99(19) yes
C(13) C(14) C(15) 119.8(2) yes
C(14) C(15) C(16) 119.8(2) yes
C(15) C(16) C(17) 120.1(2) yes
C(12) C(17) C(16) 120.9(2) yes
C(1) C(2) H(1) 118.5 no
C(3) C(2) H(1) 120.5 no
C(2) C(3) H(2) 123.8 no
C(4) C(3) H(2) 116.7 no
C(4) C(5) H(3) 119.1 no
C(6) C(5) H(3) 120.3 no
C(1) C(6) H(4) 116.0 no
C(5) C(6) H(4) 124.6 no
O(2) C(8) H(5) 105.3 no
O(2) C(8) H(6) 108.3 no
O(2) C(8) H(7) 112.5 no
H(5) C(8) H(6) 113.9 no
H(5) C(8) H(7) 102.6 no
H(6) C(8) H(7) 113.8 no
C(9) C(10) H(8) 117.5 no
C(11) C(10) H(8) 114.7 no
C(12) C(13) H(9) 122.6 no
C(14) C(13) H(9) 116.3 no
C(13) C(14) H(10) 120.9 no
C(15) C(14) H(10) 119.2 no
C(14) C(15) H(11) 124.7 no
C(16) C(15) H(11) 115.5 no
C(15) C(16) H(12) 116.4 no
C(17) C(16) H(12) 123.5 no
C(12) C(17) H(13) 120.1 no
C(16) C(17) H(13) 118.7 no

loop_
_geom_bond_atom_site_label_1
_geom_bond_atom_site_label_2
_geom_bond_distance
_geom_bond_publ_flag
Cl(1) C(11) 1.731(2) yes
O(1) C(7) 1.192(2) yes
O(2) C(7) 1.342(2) yes
O(2) C(8) 1.448(2) yes
O(3) C(9) 1.223(2) yes
C(1) C(2) 1.376(2) yes
C(1) C(6) 1.388(2) yes
C(1) C(7) 1.505(2) yes
C(2) C(3) 1.388(3) yes
C(3) C(4) 1.388(2) yes
C(4) C(5) 1.386(2) yes
C(4) C(9) 1.521(2) yes
C(5) C(6) 1.393(2) yes
C(9) C(10) 1.461(3) yes
C(10) C(11) 1.345(2) yes
C(11) C(12) 1.473(3) yes
C(12) C(13) 1.388(3) yes
C(12) C(17) 1.391(2) yes
C(13) C(14) 1.382(3) yes
C(14) C(15) 1.385(3) yes
C(15) C(16) 1.385(3) yes
C(16) C(17) 1.377(3) yes
C(2) H(1) 0.969 no
C(3) H(2) 0.963 no
C(5) H(3) 0.936 no
C(6) H(4) 0.899 no
C(8) H(5) 0.880 no
C(8) H(6) 1.069 no
C(8) H(7) 0.873 no
C(10) H(8) 1.035 no
C(13) H(9) 1.020 no
C(14) H(10) 0.921 no
C(15) H(11) 0.993 no
C(16) H(12) 1.040 no
C(17) H(13) 1.035 no

loop_
_geom_contact_atom_site_label_1
_geom_contact_atom_site_label_2
_geom_contact_distance
_geom_contact_site_symmetry_2
Cl(1) C(17) 3.517(2) 3_665
O(1) O(3) 3.412(2) 3_676
O(1) C(5) 3.282(2) 2_656
O(1) C(8) 3.454(2) 1_545
O(1) C(10) 3.463(2) 2_656
O(1) C(13) 3.361(2) 2_656
O(2) C(3) 3.545(2) 3_686
O(2) C(6) 3.583(2) 1_565
O(3) O(1) 3.412(2) 3_676
O(3) C(17) 3.328(2) 1_565
C(2) C(5) 3.431(2) 1_565
C(3) O(2) 3.545(2) 3_686
C(5) O(1) 3.282(2) 2_646
C(5) C(2) 3.431(2) 1_545
C(5) C(7) 3.359(3) 2_646
C(6) O(2) 3.583(2) 1_545
C(7) C(5) 3.359(3) 2_656
C(8) O(1) 3.454(2) 1_565
C(8) C(14) 3.395(2) 2_666
C(10) O(1) 3.463(2) 2_646
C(11) C(16) 3.475(3) 1_565
C(13) O(1) 3.361(2) 2_646
C(14) C(8) 3.395(2) 2_636
C(14) C(16) 3.593(3) 2_655
C(16) C(11) 3.475(3) 1_545
C(16) C(14) 3.593(3) 2_645
C(17) Cl(1) 3.517(2) 3_665
C(17) O(3) 3.328(2) 1_545
Cl(1) H(6) 2.917 3_676
Cl(1) H(10) 3.235 4_455
Cl(1) H(11) 3.041 4_455
Cl(1) H(12) 3.173 1_565
Cl(1) H(12) 3.552 3_665
Cl(1) H(13) 3.405 1_565
Cl(1) H(13) 3.086 3_665
O(1) H(3) 2.636 2_656
O(1) H(5) 2.744 1_545
O(1) H(7) 3.369 1_545
O(1) H(8) 2.449 2_656
O(1) H(9) 2.626 2_656
O(2) H(1) 3.381 3_686
O(2) H(2) 2.903 3_686
O(2) H(4) 2.885 1_565
O(3) H(5) 2.937 3_686
O(3) H(6) 2.804 3_676
O(3) H(9) 3.428 4_465
O(3) H(10) 2.823 4_465
O(3) H(13) 3.131 1_565
C(1) H(3) 3.546 2_656
C(1) H(4) 3.249 2_656
C(2) H(1) 2.925 3_686
C(2) H(3) 2.858 1_565
C(2) H(4) 3.513 1_565
C(2) H(4) 3.564 2_656
C(3) H(1) 3.568 3_686
C(3) H(3) 3.032 1_565
C(3) H(5) 3.282 3_686
C(3) H(8) 3.547 1_565
C(4) H(7) 3.381 2_646
C(5) H(1) 2.866 1_545
C(5) H(2) 3.494 1_545
C(5) H(7) 3.414 2_646
C(6) H(1) 3.031 1_545
C(6) H(4) 3.457 2_656
C(7) H(3) 2.969 2_656
C(7) H(4) 3.591 2_656
C(7) H(5) 3.540 1_545
C(7) H(8) 3.303 2_656
C(7) H(9) 3.567 2_656
C(8) H(2) 3.003 3_686
C(8) H(4) 3.410 1_565
C(8) H(8) 3.414 2_656
C(8) H(9) 3.149 2_656
C(8) H(10) 3.178 2_666
C(9) H(6) 3.020 3_676
C(9) H(7) 3.512 2_646
C(10) H(2) 3.216 1_545
C(10) H(6) 3.340 3_676
C(10) H(7) 3.219 2_646
C(11) H(2) 3.588 1_545
C(11) H(6) 3.379 3_676
C(11) H(12) 3.206 1_565
C(12) H(11) 3.355 2_655
C(12) H(12) 3.438 1_565
C(13) H(5) 3.460 2_636
C(13) H(7) 3.475 2_636
C(13) H(11) 3.564 1_565
C(13) H(11) 3.346 2_655
C(14) H(5) 3.125 2_636
C(14) H(6) 3.363 2_636
C(14) H(7) 3.189 2_636
C(14) H(11) 3.199 2_655
C(14) H(12) 2.876 2_655
C(15) H(6) 3.580 2_636
C(15) H(7) 3.547 2_636
C(15) H(9) 3.515 1_545
C(15) H(11) 3.035 2_655
C(15) H(12) 3.109 2_655
C(16) H(11) 3.031 2_655
C(17) H(11) 3.193 2_655
H(1) O(2) 3.381 3_686
H(1) C(2) 2.925 3_686
H(1) C(3) 3.568 3_686
H(1) C(5) 2.866 1_565
H(1) C(6) 3.031 1_565
H(1) H(1) 2.137 3_686
H(1) H(2) 3.500 3_686
H(1) H(3) 2.534 1_565
H(1) H(4) 2.850 1_565
H(2) O(2) 2.903 3_686
H(2) C(5) 3.494 1_565
H(2) C(8) 3.003 3_686
H(2) C(10) 3.216 1_565
H(2) C(11) 3.588 1_565
H(2) H(1) 3.500 3_686
H(2) H(3) 2.845 1_565
H(2) H(5) 2.528 3_686
H(2) H(6) 3.197 3_686
H(2) H(8) 3.049 1_565
H(3) O(1) 2.636 2_646
H(3) C(1) 3.546 2_646
H(3) C(2) 2.858 1_545
H(3) C(3) 3.032 1_545
H(3) C(7) 2.969 2_646
H(3) H(1) 2.534 1_545
H(3) H(2) 2.845 1_545
H(3) H(4) 3.507 2_646
H(3) H(7) 3.394 2_646
H(4) O(2) 2.885 1_545
H(4) C(1) 3.249 2_646
H(4) C(2) 3.513 1_545
H(4) C(2) 3.564 2_646
H(4) C(6) 3.457 2_646
H(4) C(7) 3.591 2_646
H(4) C(8) 3.410 1_545
H(4) H(1) 2.850 1_545
H(4) H(3) 3.507 2_656
H(4) H(5) 3.112 1_545
H(4) H(7) 3.460 1_545
H(5) O(1) 2.744 1_565
H(5) O(3) 2.937 3_686
H(5) C(3) 3.282 3_686
H(5) C(7) 3.540 1_565
H(5) C(13) 3.460 2_666
H(5) C(14) 3.125 2_666
H(5) H(2) 2.528 3_686
H(5) H(4) 3.112 1_565
H(5) H(9) 3.356 2_666
H(5) H(10) 2.801 2_666
H(6) Cl(1) 2.917 3_676
H(6) O(3) 2.804 3_676
H(6) C(9) 3.020 3_676
H(6) C(10) 3.340 3_676
H(6) C(11) 3.379 3_676
H(6) C(14) 3.363 2_666
H(6) C(15) 3.580 2_666
H(6) H(2) 3.197 3_686
H(6) H(8) 3.593 2_656
H(6) H(9) 2.612 2_656
H(6) H(10) 3.046 2_666
H(6) H(11) 3.562 2_666
H(7) O(1) 3.369 1_565
H(7) C(4) 3.381 2_656
H(7) C(5) 3.414 2_656
H(7) C(9) 3.512 2_656
H(7) C(10) 3.219 2_656
H(7) C(13) 3.475 2_666
H(7) C(14) 3.189 2_666
H(7) C(15) 3.547 2_666
H(7) H(3) 3.394 2_656
H(7) H(4) 3.460 1_565
H(7) H(8) 2.776 2_656
H(7) H(9) 2.920 2_656
H(7) H(10) 3.215 2_666
H(8) O(1) 2.449 2_646
H(8) C(3) 3.547 1_545
H(8) C(7) 3.303 2_646
H(8) C(8) 3.414 2_646
H(8) H(2) 3.049 1_545
H(8) H(6) 3.593 2_646
H(8) H(7) 2.776 2_646
H(9) O(1) 2.626 2_646
H(9) O(3) 3.428 4_565
H(9) C(7) 3.567 2_646
H(9) C(8) 3.149 2_646
H(9) C(15) 3.515 1_565
H(9) H(5) 3.356 2_636
H(9) H(6) 2.612 2_646
H(9) H(7) 2.920 2_646
H(9) H(11) 3.272 1_565
H(10) Cl(1) 3.235 4_555
H(10) O(3) 2.823 4_565
H(10) C(8) 3.178 2_636
H(10) H(5) 2.801 2_636
H(10) H(6) 3.046 2_636
H(10) H(7) 3.215 2_636
H(10) H(12) 2.799 2_655
H(10) H(13) 2.966 4_555
H(11) Cl(1) 3.041 4_555
H(11) C(12) 3.355 2_645
H(11) C(13) 3.564 1_545
H(11) C(13) 3.346 2_645
H(11) C(14) 3.199 2_645
H(11) C(15) 3.035 2_645
H(11) C(16) 3.031 2_645
H(11) C(17) 3.193 2_645
H(11) H(6) 3.562 2_636
H(11) H(9) 3.272 1_545
H(11) H(11) 3.462 2_645
H(11) H(11) 3.462 2_655
H(11) H(12) 3.491 2_645
H(11) H(12) 3.166 2_655
H(12) Cl(1) 3.173 1_545
H(12) Cl(1) 3.552 3_665
H(12) C(11) 3.206 1_545
H(12) C(12) 3.438 1_545
H(12) C(14) 2.876 2_645
H(12) C(15) 3.109 2_645
H(12) H(10) 2.799 2_645
H(12) H(11) 3.166 2_645
H(12) H(11) 3.491 2_655
H(12) H(13) 3.060 3_655
H(13) Cl(1) 3.405 1_545
H(13) Cl(1) 3.086 3_665
H(13) O(3) 3.131 1_545
H(13) H(10) 2.966 4_455
H(13) H(12) 3.060 3_655

loop_
_geom_torsion_atom_site_label_1
_geom_torsion_atom_site_label_2
_geom_torsion_atom_site_label_3
_geom_torsion_atom_site_label_4
_geom_torsion
C(8) O(2) C(7) O(1) 2.0(3)
C(8) O(2) C(7) C(1) -176.40(17)
C(2) C(1) C(6) C(5) -0.1(2)
C(6) C(1) C(2) C(3) 0.3(3)
C(2) C(1) C(7) O(1) -177.6(2)
C(2) C(1) C(7) O(2) 0.8(3)
C(7) C(1) C(2) C(3) 178.9(2)
C(6) C(1) C(7) O(1) 1.0(3)
C(6) C(1) C(7) O(2) 179.47(19)
C(7) C(1) C(6) C(5) -178.7(2)
C(1) C(2) C(3) C(4) -0.1(2)
C(2) C(3) C(4) C(5) -0.4(3)
C(2) C(3) C(4) C(9) 177.2(2)
C(3) C(4) C(5) C(6) 0.6(3)
C(3) C(4) C(9) O(3) -17.6(3)
C(3) C(4) C(9) C(10) 161.3(2)
C(5) C(4) C(9) O(3) 159.9(2)
C(5) C(4) C(9) C(10) -21.2(3)
C(9) C(4) C(5) C(6) -176.8(2)
C(4) C(5) C(6) C(1) -0.4(3)
O(3) C(9) C(10) C(11) -9.8(3)
C(4) C(9) C(10) C(11) 171.4(2)
C(9) C(10) C(11) Cl(1) -6.2(3)
C(9) C(10) C(11) C(12) 174.2(2)
Cl(1) C(11) C(12) C(13) 147.90(16)
Cl(1) C(11) C(12) C(17) -32.7(2)
C(10) C(11) C(12) C(13) -32.4(3)
C(10) C(11) C(12) C(17) 147.0(2)
C(11) C(12) C(13) C(14) 179.54(19)
C(11) C(12) C(17) C(16) -179.81(19)
C(13) C(12) C(17) C(16) -0.4(3)
C(17) C(12) C(13) C(14) 0.1(2)
C(12) C(13) C(14) C(15) 0.2(3)
C(13) C(14) C(15) C(16) -0.1(2)
C(14) C(15) C(16) C(17) -0.1(2)
C(15) C(16) C(17) C(12) 0.4(3)

loop_
_cod_related_entry_id
_cod_related_entry_database
_cod_related_entry_code
1 ChemSpider 30660171
